data_2215242
loop_
_publ_author_name
'Jing-Cai Yao'
'Jin-Bo Guo'
'Li Zhang'
'Hai-Yan Wen'
'Wei Wang'

_publ_section_title
;
 3-Hydroxypyridinium perchlorate
;
_journal_coeditor_code PR2015
_journal_issue 9
_journal_name_full 'Acta Crystallographica Section E'
_journal_page_first o3678
_journal_page_last o3678
_journal_paper_doi 10.1107/S160053680703663X
_journal_volume 63
_journal_year 2007
_chemical_formula_iupac 'C5 H6 N O +, Cl O4 -'
_chemical_formula_moiety 'C5 H6 N O1 +, Cl O4 -'
_chemical_formula_sum 'C5 H6 Cl N O5'
_chemical_formula_weight 195.56
_chemical_name_systematic
;
3-Hydroxypyridinium perchlorate
;
_space_group_IT_number 2
_symmetry_cell_setting triclinic
_symmetry_space_group_name_Hall '-P 1'
_symmetry_space_group_name_H-M 'P -1'
_atom_sites_solution_hydrogens geom
_atom_sites_solution_primary direct
_atom_sites_solution_secondary difmap
_audit_creation_method SHELXL97
_cell_angle_alpha 100.346(9)
_cell_angle_beta 94.286(9)
_cell_angle_gamma 101.732(9)
_cell_formula_units_Z 2
_cell_length_a 5.289(5)
_cell_length_b 8.308(8)
_cell_length_c 9.047(8)
_cell_measurement_reflns_used 1662
_cell_measurement_temperature 291(2)
_cell_measurement_theta_max 28.22
_cell_measurement_theta_min 2.30
_cell_volume 380.3(6)
_computing_cell_refinement APEX2
_computing_data_collection 'APEX2 (Bruker, 2004)'
_computing_data_reduction 'SAINT (Bruker, 2004)'
_computing_molecular_graphics 'SHELXTL (Bruker, 1998)'
_computing_publication_material SHELXTL
_computing_structure_refinement 'SHELXL97 (Sheldrick, 1997)'
_computing_structure_solution 'SHELXS97 (Sheldrick, 1997)'
_diffrn_ambient_temperature 291(2)
_diffrn_measured_fraction_theta_full 0.971
_diffrn_measured_fraction_theta_max 0.971
_diffrn_measurement_device_type 'Bruker APEXII CCD area-detector'
_diffrn_measurement_method '\f and \w'
_diffrn_radiation_monochromator graphite
_diffrn_radiation_source 'fine-focus sealed tube'
_diffrn_radiation_type MoK\a
_diffrn_radiation_wavelength 0.71073
_diffrn_reflns_av_R_equivalents 0.0177
_diffrn_reflns_av_sigmaI/netI 0.0252
_diffrn_reflns_limit_h_max 6
_diffrn_reflns_limit_h_min -6
_diffrn_reflns_limit_k_max 10
_diffrn_reflns_limit_k_min -10
_diffrn_reflns_limit_l_max 10
_diffrn_reflns_limit_l_min -10
_diffrn_reflns_number 2682
_diffrn_reflns_theta_full 25.50
_diffrn_reflns_theta_max 25.50
_diffrn_reflns_theta_min 2.30
_diffrn_standards_number 0
_exptl_absorpt_coefficient_mu 0.484
_exptl_absorpt_correction_T_max 0.9089
_exptl_absorpt_correction_T_min 0.8557
_exptl_absorpt_correction_type multi-scan
_exptl_absorpt_process_details '(SADABS; Sheldrick, 1996)'
_exptl_crystal_colour colourless
_exptl_crystal_density_diffrn 1.707
_exptl_crystal_density_method 'not measured'
_exptl_crystal_description block
_exptl_crystal_F_000 200
_exptl_crystal_size_max 0.33
_exptl_crystal_size_mid 0.22
_exptl_crystal_size_min 0.20
_refine_diff_density_max 0.288
_refine_diff_density_min -0.274
_refine_ls_extinction_coef 0.162(12)
_refine_ls_extinction_expression Fc^*^=kFc[1+0.001xFc^2^\l^3^/sin(2\q)]^-1/4^
_refine_ls_extinction_method SHELXL97
_refine_ls_goodness_of_fit_ref 1.044
_refine_ls_hydrogen_treatment constr
_refine_ls_matrix_type full
_refine_ls_number_parameters 111
_refine_ls_number_reflns 1375
_refine_ls_number_restraints 0
_refine_ls_restrained_S_all 1.044
_refine_ls_R_factor_all 0.0344
_refine_ls_R_factor_gt 0.0318
_refine_ls_shift/su_max 0.000
_refine_ls_shift/su_mean 0.000
_refine_ls_structure_factor_coef Fsqd
_refine_ls_weighting_details 'calc w=1/[\s^2^(Fo^2^)+(0.0414P)^2^+0.1807P] where P=(Fo^2^+2Fc^2^)/3'
_refine_ls_weighting_scheme calc
_refine_ls_wR_factor_gt 0.0823
_refine_ls_wR_factor_ref 0.0850
_reflns_number_gt 1266
_reflns_number_total 1375
_reflns_threshold_expression I>2\s(I)
_cod_data_source_file pr2015.cif
_cod_data_source_block I
_cod_depositor_comments
;
The following automatic conversions were performed:
'_symmetry_cell_setting' value 'Triclinic' changed to 'triclinic'
according to '/home/saulius/struct/CIF-dictionaries/cif_core.dic'
dictionary named 'cif_core.dic' version 2.4.1 from 2010-06-29.

Automatic conversion script
Id: cif_fix_enum 1527 2010-12-29 10:47:43Z saulius 

The following automatic conversions were performed:

'_symmetry_cell_setting' value 'Triclinic' changed to 'triclinic'
according to /home/saulius/struct/CIF-dictionaries/cif_core.dic
dictionary named 'cif_core.dic' version 2.4.1 from 2010-06-29.

Automatic conversion script
Id: cif_fix_values 1715 2011-07-08 13:25:40Z adriana 
;
_cod_original_cell_volume 380.4(6)
_cod_database_code 2215242
_cod_database_fobs_code 2215242

loop_
_symmetry_equiv_pos_as_xyz
'x, y, z'
'-x, -y, -z'

loop_
_atom_site_type_symbol
_atom_site_label
_atom_site_fract_x
_atom_site_fract_y
_atom_site_fract_z
_atom_site_U_iso_or_equiv
_atom_site_adp_type
_atom_site_calc_flag
_atom_site_refinement_flags
_atom_site_occupancy
Cl Cl1 0.99857(8) 0.81013(6) 0.26437(5) 0.0376(2) Uani d . 1
O O1 0.8190(3) 0.5623(2) 0.61642(19) 0.0610(5) Uani d . 1
H H1 0.8863 0.5079 0.6687 0.091 Uiso calc R 1
O O2 1.1783(3) 0.8632(2) 0.39855(18) 0.0700(5) Uani d . 1
O O3 0.7448(3) 0.8283(3) 0.2972(2) 0.0661(5) Uani d . 1
O O4 1.0803(3) 0.9099(2) 0.15520(18) 0.0625(5) Uani d . 1
O O5 0.9893(4) 0.6374(2) 0.2005(2) 0.0739(5) Uani d . 1
N N1 0.3914(3) 0.8349(2) 0.70012(19) 0.0437(4) Uani d . 1
H H1B 0.3169 0.8974 0.6535 0.052 Uiso calc R 1
C C1 0.5440(4) 0.7477(3) 0.6254(2) 0.0427(5) Uani d . 1
H H1A 0.5680 0.7548 0.5258 0.051 Uiso calc R 1
C C2 0.6662(4) 0.6466(2) 0.6984(2) 0.0398(4) Uani d . 1
C C3 0.6274(4) 0.6413(3) 0.8472(2) 0.0467(5) Uani d . 1
H H3 0.7100 0.5756 0.8988 0.056 Uiso calc R 1
C C4 0.4666(4) 0.7332(3) 0.9187(2) 0.0483(5) Uani d . 1
H H4 0.4392 0.7287 1.0183 0.058 Uiso calc R 1
C C5 0.3469(4) 0.8310(3) 0.8432(2) 0.0447(5) Uani d . 1
H H5 0.2373 0.8933 0.8903 0.054 Uiso calc R 1

loop_
_atom_site_aniso_label
_atom_site_aniso_U_11
_atom_site_aniso_U_22
_atom_site_aniso_U_33
_atom_site_aniso_U_12
_atom_site_aniso_U_13
_atom_site_aniso_U_23
Cl1 0.0429(3) 0.0432(3) 0.0325(3) 0.0218(2) 0.00492(18) 0.0080(2)
O1 0.0726(11) 0.0589(10) 0.0620(10) 0.0379(8) 0.0183(9) 0.0088(8)
O2 0.0756(12) 0.0865(13) 0.0473(9) 0.0272(10) -0.0159(8) 0.0106(9)
O3 0.0565(10) 0.0965(14) 0.0647(10) 0.0431(9) 0.0234(8) 0.0301(10)
O4 0.0670(11) 0.0742(12) 0.0537(10) 0.0157(9) 0.0131(8) 0.0290(9)
O5 0.0982(14) 0.0493(10) 0.0754(12) 0.0333(9) 0.0026(10) -0.0007(9)
N1 0.0464(9) 0.0484(10) 0.0432(9) 0.0209(8) 0.0028(7) 0.0161(8)
C1 0.0488(11) 0.0472(12) 0.0354(10) 0.0149(9) 0.0051(8) 0.0114(9)
C2 0.0421(10) 0.0344(10) 0.0425(10) 0.0114(8) 0.0031(8) 0.0039(8)
C3 0.0562(12) 0.0436(11) 0.0460(11) 0.0180(9) 0.0005(9) 0.0175(9)
C4 0.0601(13) 0.0523(12) 0.0358(10) 0.0156(10) 0.0087(9) 0.0120(9)
C5 0.0445(11) 0.0457(11) 0.0453(11) 0.0154(9) 0.0079(9) 0.0057(9)

loop_
_atom_type_symbol
_atom_type_description
_atom_type_scat_dispersion_real
_atom_type_scat_dispersion_imag
_atom_type_scat_source
C C 0.0033 0.0016 'International Tables Vol C Tables 4.2.6.8 and 6.1.1.4'
H H 0.0000 0.0000 'International Tables Vol C Tables 4.2.6.8 and 6.1.1.4'
N N 0.0061 0.0033 'International Tables Vol C Tables 4.2.6.8 and 6.1.1.4'
O O 0.0106 0.0060 'International Tables Vol C Tables 4.2.6.8 and 6.1.1.4'
Cl Cl 0.1484 0.1585 'International Tables Vol C Tables 4.2.6.8 and 6.1.1.4'

loop_
_geom_angle_atom_site_label_1
_geom_angle_atom_site_label_2
_geom_angle_atom_site_label_3
_geom_angle
O2 Cl1 O3 110.49(12)
O2 Cl1 O4 109.76(12)
O3 Cl1 O4 108.84(10)
O2 Cl1 O5 109.78(12)
O3 Cl1 O5 109.27(13)
O4 Cl1 O5 108.66(13)
C2 O1 H1 109.5
C1 N1 C5 123.99(17)
C1 N1 H1B 118.0
C5 N1 H1B 118.0
N1 C1 C2 118.96(19)
N1 C1 H1A 120.5
C2 C1 H1A 120.5
O1 C2 C1 115.95(19)
O1 C2 C3 125.39(18)
C1 C2 C3 118.65(19)
C4 C3 C2 119.95(18)
C4 C3 H3 120.0
C2 C3 H3 120.0
C5 C4 C3 120.06(19)
C5 C4 H4 120.0
C3 C4 H4 120.0
N1 C5 C4 118.38(19)
N1 C5 H5 120.8
C4 C5 H5 120.8

loop_
_geom_bond_atom_site_label_1
_geom_bond_atom_site_label_2
_geom_bond_distance
Cl1 O2 1.4272(19)
Cl1 O3 1.428(2)
Cl1 O4 1.4361(18)
Cl1 O5 1.437(2)
O1 C2 1.352(2)
O1 H1 0.8200
N1 C1 1.333(3)
N1 C5 1.338(3)
N1 H1B 0.8600
C1 C2 1.384(3)
C1 H1A 0.9300
C2 C3 1.384(3)
C3 C4 1.376(3)
C3 H3 0.9300
C4 C5 1.368(3)
C4 H4 0.9300
C5 H5 0.9300

loop_
_geom_hbond_atom_site_label_D
_geom_hbond_atom_site_label_H
_geom_hbond_atom_site_label_A
_geom_hbond_site_symmetry_A
_geom_hbond_distance_DH
_geom_hbond_distance_HA
_geom_hbond_distance_DA
_geom_hbond_angle_DHA
N1 H1B O3 2_676 0.86 2.34 3.025(3) 137.2
N1 H1B O2 1_455 0.86 2.32 2.941(3) 129.6
O1 H1 O5 2_766 0.82 2.00 2.818(3) 173.6
C5 H5 O4 1_456 0.93 2.58 3.270(4) 131

loop_
_geom_torsion_atom_site_label_1
_geom_torsion_atom_site_label_2
_geom_torsion_atom_site_label_3
_geom_torsion_atom_site_label_4
_geom_torsion
C5 N1 C1 C2 -0.2(3)
N1 C1 C2 O1 -179.72(18)
N1 C1 C2 C3 -0.7(3)
O1 C2 C3 C4 180.0(2)
C1 C2 C3 C4 1.1(3)
C2 C3 C4 C5 -0.6(3)
C1 N1 C5 C4 0.6(3)
C3 C4 C5 N1 -0.2(3)

loop_
_cod_related_entry_id
_cod_related_entry_database
_cod_related_entry_code
1 ChemSpider 21123527
